data_7123209
loop_
_publ_author_name
'Guo, Jiao-Mei'
'Miao, Hongjie'
'Zhao, Yang'
'Bai, Xu-Guan'
'Zhu, Yan-Shuo'
'Wang, Qi-Lin'
'Bu, Zhanwei'

_publ_section_title
;
 Unexpected multi-component one-pot cascade to access
 furanobenzodihydropyran-fused polycyclic heterocycles
;
_journal_name_full 'Chemical Communications'
_journal_paper_doi 10.1039/C9CC02170A
_journal_year 2019
_chemical_formula_moiety 'C36 H34 O5'
_chemical_formula_sum 'C36 H34 O5'
_chemical_formula_weight 546.63
_space_group_crystal_system monoclinic
_space_group_IT_number 14
_space_group_name_Hall '-P 2yn'
_space_group_name_H-M_alt 'P 1 21/n 1'
_symmetry_space_group_name_Hall '-P 2yn'
_symmetry_space_group_name_H-M 'P 1 21/n 1'
_atom_sites_solution_hydrogens geom
_atom_sites_solution_primary direct
_audit_creation_date 2018-05-25
_audit_creation_method
;
Olex2 1.2
(compiled 2018.05.18 svn.r3508 for OlexSys, GUI svn.r5497)
;
_audit_update_record
;
2018-12-22 deposited with the CCDC.    2019-03-25 downloaded from the CCDC.
;
_cell_angle_alpha 90
_cell_angle_beta 97.279(2)
_cell_angle_gamma 90
_cell_formula_units_Z 4
_cell_length_a 10.6175(2)
_cell_length_b 13.9358(3)
_cell_length_c 20.2592(5)
_cell_measurement_reflns_used 3918
_cell_measurement_temperature 293(2)
_cell_measurement_theta_max 70.7880
_cell_measurement_theta_min 3.8520
_cell_volume 2973.46(11)
_computing_cell_refinement
;
CrysAlisPro, Agilent Technologies,
Version 1.171.37.35 (release 13-08-2014 CrysAlis171 .NET)
(compiled Aug 13 2014,18:06:01)
;
_computing_data_collection
;
CrysAlisPro, Agilent Technologies,
Version 1.171.37.35 (release 13-08-2014 CrysAlis171 .NET)
(compiled Aug 13 2014,18:06:01)
;
_computing_data_reduction
;
CrysAlisPro, Agilent Technologies,
Version 1.171.37.35 (release 13-08-2014 CrysAlis171 .NET)
(compiled Aug 13 2014,18:06:01)
;
_computing_molecular_graphics 'Olex2 (Dolomanov et al., 2009)'
_computing_publication_material 'Olex2 (Dolomanov et al., 2009)'
_computing_structure_refinement 'ShelXL (Sheldrick, 2015)'
_computing_structure_solution 'ShelXS (Sheldrick, 2008)'
_diffrn_ambient_temperature 293(2)
_diffrn_detector 'CCD plate'
_diffrn_detector_area_resol_mean 16.2312
_diffrn_detector_type Eos
_diffrn_measured_fraction_theta_full 1.000
_diffrn_measured_fraction_theta_max 1.000
_diffrn_measurement_details
;
#__ type_ start__ end____ width___ exp.time_
  1 omega  -25.00    1.00   1.0000    1.2500
omega____ theta____ kappa____ phi______ frames
    -      -33.5000   37.0000  -60.0000 26

#__ type_ start__ end____ width___ exp.time_
  2 omega  -99.00  -16.00   1.0000    1.2500
omega____ theta____ kappa____ phi______ frames
    -      -33.5000  -57.0000  -30.0000 83

#__ type_ start__ end____ width___ exp.time_
  3 omega    0.00   33.00   1.0000    1.2500
omega____ theta____ kappa____ phi______ frames
    -       36.4734  -19.0000 -150.0000 33

#__ type_ start__ end____ width___ exp.time_
  4 omega  -28.00   11.00   1.0000    1.2500
omega____ theta____ kappa____ phi______ frames
    -       36.4734  -37.0000  120.0000 39

#__ type_ start__ end____ width___ exp.time_
  5 omega   34.00   76.00   1.0000    1.2500
omega____ theta____ kappa____ phi______ frames
    -       36.4734  -99.0000    0.0000 42

#__ type_ start__ end____ width___ exp.time_
  6 omega  -35.00   -9.00   1.0000    1.2500
omega____ theta____ kappa____ phi______ frames
    -       36.4734  -19.0000 -150.0000 26

#__ type_ start__ end____ width___ exp.time_
  7 omega   83.00  109.00   1.0000    1.2500
omega____ theta____ kappa____ phi______ frames
    -       36.4734  178.0000 -150.0000 26

#__ type_ start__ end____ width___ exp.time_
  8 omega   39.00   74.00   1.0000    1.2500
omega____ theta____ kappa____ phi______ frames
    -       36.4734  -19.0000 -150.0000 35

#__ type_ start__ end____ width___ exp.time_
  9 omega   43.00   69.00   1.0000    1.2500
omega____ theta____ kappa____ phi______ frames
    -       36.4734  -99.0000 -180.0000 26

#__ type_ start__ end____ width___ exp.time_
 10 omega   16.00   46.00   1.0000    1.2500
omega____ theta____ kappa____ phi______ frames
    -       36.4734  -37.0000  120.0000 30

#__ type_ start__ end____ width___ exp.time_
 11 omega  -32.00   40.00   1.0000    1.2500
omega____ theta____ kappa____ phi______ frames
    -       36.4734  -57.0000 -150.0000 72

#__ type_ start__ end____ width___ exp.time_
 12 omega   48.00   86.00   1.0000    5.5000
omega____ theta____ kappa____ phi______ frames
    -      108.0000  -30.0000   60.0000 38

#__ type_ start__ end____ width___ exp.time_
 13 omega   48.00   74.00   1.0000    5.5000
omega____ theta____ kappa____ phi______ frames
    -      108.0000  -30.0000  150.0000 26

#__ type_ start__ end____ width___ exp.time_
 14 omega  101.00  176.00   1.0000    5.5000
omega____ theta____ kappa____ phi______ frames
    -      108.0000  111.0000   90.0000 75

#__ type_ start__ end____ width___ exp.time_
 15 omega   90.00  173.00   1.0000    5.5000
omega____ theta____ kappa____ phi______ frames
    -      108.0000   30.0000   90.0000 83

#__ type_ start__ end____ width___ exp.time_
 16 omega   49.00   83.00   1.0000    5.5000
omega____ theta____ kappa____ phi______ frames
    -      108.0000  -30.0000 -180.0000 34

#__ type_ start__ end____ width___ exp.time_
 17 omega   39.00  115.00   1.0000    5.5000
omega____ theta____ kappa____ phi______ frames
    -      108.0000 -111.0000   30.0000 76

#__ type_ start__ end____ width___ exp.time_
 18 omega   98.00  124.00   1.0000    5.5000
omega____ theta____ kappa____ phi______ frames
    -      108.0000  178.0000  150.0000 26

#__ type_ start__ end____ width___ exp.time_
 19 omega   39.00  102.00   1.0000    5.5000
omega____ theta____ kappa____ phi______ frames
    -      108.0000  -94.0000   90.0000 63

#__ type_ start__ end____ width___ exp.time_
 20 omega   58.00   89.00   1.0000    5.5000
omega____ theta____ kappa____ phi______ frames
    -      108.0000  178.0000  150.0000 31

#__ type_ start__ end____ width___ exp.time_
 21 omega   51.00   77.00   1.0000    5.5000
omega____ theta____ kappa____ phi______ frames
    -      108.0000  -94.0000  150.0000 26

#__ type_ start__ end____ width___ exp.time_
 22 omega   38.00   99.00   1.0000    5.5000
omega____ theta____ kappa____ phi______ frames
    -      108.0000  -45.0000  120.0000 61

#__ type_ start__ end____ width___ exp.time_
 23 omega  121.00  167.00   1.0000    5.5000
omega____ theta____ kappa____ phi______ frames
    -      108.0000  111.0000  150.0000 46
;
_diffrn_measurement_device 'four-circle diffractometer'
_diffrn_measurement_device_type 'Xcalibur, Eos, Gemini'
_diffrn_measurement_method '\w scans'
_diffrn_orient_matrix_UB_11 -0.0651290000
_diffrn_orient_matrix_UB_12 0.0623852000
_diffrn_orient_matrix_UB_13 -0.0571868000
_diffrn_orient_matrix_UB_21 0.0523133000
_diffrn_orient_matrix_UB_22 0.0911343000
_diffrn_orient_matrix_UB_23 0.0369122000
_diffrn_orient_matrix_UB_31 0.1199907000
_diffrn_orient_matrix_UB_32 -0.0058306000
_diffrn_orient_matrix_UB_33 -0.0352789000
_diffrn_radiation_monochromator graphite
_diffrn_radiation_probe x-ray
_diffrn_radiation_type CuK\a
_diffrn_radiation_wavelength 1.54184
_diffrn_reflns_av_R_equivalents 0.0313
_diffrn_reflns_av_unetI/netI 0.0383
_diffrn_reflns_Laue_measured_fraction_full 1.000
_diffrn_reflns_Laue_measured_fraction_max 1.000
_diffrn_reflns_limit_h_max 12
_diffrn_reflns_limit_h_min -8
_diffrn_reflns_limit_k_max 16
_diffrn_reflns_limit_k_min -16
_diffrn_reflns_limit_l_max 17
_diffrn_reflns_limit_l_min -24
_diffrn_reflns_number 12604
_diffrn_reflns_point_group_measured_fraction_full 1.000
_diffrn_reflns_point_group_measured_fraction_max 1.000
_diffrn_reflns_theta_full 67.077
_diffrn_reflns_theta_max 67.077
_diffrn_reflns_theta_min 3.860
_diffrn_source 'Enhance (Cu) X-ray Source'
_exptl_absorpt_coefficient_mu 0.643
_exptl_absorpt_correction_T_max 1.00000
_exptl_absorpt_correction_T_min 0.95437
_exptl_absorpt_correction_type multi-scan
_exptl_absorpt_process_details
;
CrysAlisPro, Agilent Technologies,
Version 1.171.37.35 (release 13-08-2014 CrysAlis171 .NET)
(compiled Aug 13 2014,18:06:01)
Empirical absorption correction using spherical harmonics,
 implemented in SCALE3 ABSPACK scaling algorithm.
;
_exptl_crystal_colour colourless
_exptl_crystal_colour_primary colourless
_exptl_crystal_density_diffrn 1.221
_exptl_crystal_description block
_exptl_crystal_F_000 1160
_exptl_crystal_size_max 0.19
_exptl_crystal_size_mid 0.16
_exptl_crystal_size_min 0.13
_refine_diff_density_max 0.339
_refine_diff_density_min -0.280
_refine_diff_density_rms 0.037
_refine_ls_extinction_coef 0.00163(18)
_refine_ls_extinction_expression Fc^*^=kFc[1+0.001xFc^2^\l^3^/sin(2\q)]^-1/4^
_refine_ls_extinction_method 'SHELXL-2014/7 (Sheldrick 2014'
_refine_ls_goodness_of_fit_ref 1.040
_refine_ls_hydrogen_treatment constr
_refine_ls_matrix_type full
_refine_ls_number_parameters 361
_refine_ls_number_reflns 5317
_refine_ls_number_restraints 30
_refine_ls_restrained_S_all 1.094
_refine_ls_R_factor_all 0.0692
_refine_ls_R_factor_gt 0.0523
_refine_ls_shift/su_max 0.001
_refine_ls_shift/su_mean 0.000
_refine_ls_structure_factor_coef Fsqd
_refine_ls_weighting_details 'w=1/[\s^2^(Fo^2^)+(0.0684P)^2^+0.6536P] where P=(Fo^2^+2Fc^2^)/3'
_refine_ls_weighting_scheme calc
_refine_ls_wR_factor_gt 0.1356
_refine_ls_wR_factor_ref 0.1529
_reflns_Friedel_coverage 0.000
_reflns_number_gt 4042
_reflns_number_total 5317
_reflns_threshold_expression 'I > 2\s(I)'
_cod_data_source_file c9cc02170a2.cif
_cod_data_source_block 201805258
_cod_original_cell_volume 2973.48(12)
_cod_database_code 7123209
_shelx_shelxl_version_number 2014/7
_chemical_oxdiff_formula C15H15O3N1
_shelx_space_group_comment
;
The symmetry employed for this shelxl refinement is uniquely defined
by the following loop, which should always be used as a source of
symmetry information in preference to the above space-group names.
They are only intended as comments.
;
_shelx_estimated_absorpt_t_max 0.921
_shelx_estimated_absorpt_t_min 0.888
_reflns_odcompleteness_completeness 99.95
_reflns_odcompleteness_iscentric 1
_reflns_odcompleteness_theta 66.97
_olex2_refinement_description
;
1. Fixed Uiso
 At 1.2 times of:
  All C(H) groups, All C(H,H) groups
 At 1.5 times of:
  All C(H,H,H) groups
2. Uiso/Uaniso restraints and constraints
Uanis(C26) \\sim Ueq, Uanis(C27) \\sim Ueq, Uanis(C28) \\sim Ueq, Uanis(C29)
\\sim Ueq, Uanis(C30) \\sim Ueq: with sigma of 0.01 and sigma for terminal
atoms of 0.02
3.a Ternary CH refined with riding coordinates:
 C7(H7), C22(H22), C23(H23), C31(H31)
3.b Secondary CH2 refined with riding coordinates:
 C8(H8A,H8B), C33(H33A,H33B), C35(H35A,H35B)
3.c Aromatic/amide H refined with riding coordinates:
 C2(H2), C3(H3), C4(H4), C5(H5), C11(H11), C12(H12), C13(H13), C14(H14),
 C15(H15), C17(H17), C18(H18), C19(H19), C20(H20), C27(H27), C28(H28), C29(H29),
  C30(H30), C26(H26)
3.d Fitted hexagon refined as free rotating group:
 C27(C28,C29,C30,C25,C26)
3.e Idealised Me refined as rotating group:
 C34(H34A,H34B,H34C), C36(H36A,H36B,H36C)
;
_olex2_submission_special_instructions 'No special instructions were received'

loop_
_space_group_symop_operation_xyz
'x, y, z'
'-x+1/2, y+1/2, -z+1/2'
'-x, -y, -z'
'x-1/2, -y-1/2, z-1/2'

loop_
_atom_site_label
_atom_site_type_symbol
_atom_site_fract_x
_atom_site_fract_y
_atom_site_fract_z
_atom_site_U_iso_or_equiv
_atom_site_adp_type
_atom_site_occupancy
_atom_site_site_symmetry_order
_atom_site_calc_flag
_atom_site_refinement_flags_posn
_atom_site_refinement_flags_adp
C1 C 0.51143(19) 0.66954(15) 0.45017(10) 0.0454(4) Uani 1 1 d . .
C2 C 0.5856(2) 0.59948(17) 0.42578(12) 0.0587(6) Uani 1 1 d . .
H2 H 0.5678 0.5347 0.4308 0.070 Uiso 1 1 calc R .
C3 C 0.6864(2) 0.6279(2) 0.39391(15) 0.0740(7) Uani 1 1 d . .
H3 H 0.7362 0.5819 0.3764 0.089 Uiso 1 1 calc R .
C4 C 0.7143(2) 0.7236(2) 0.38770(15) 0.0740(7) Uani 1 1 d . .
H4 H 0.7829 0.7419 0.3662 0.089 Uiso 1 1 calc R .
C5 C 0.6407(2) 0.79264(17) 0.41337(11) 0.0565(5) Uani 1 1 d . .
H5 H 0.6613 0.8572 0.4101 0.068 Uiso 1 1 calc R .
C6 C 0.53647(18) 0.76649(14) 0.44395(9) 0.0437(4) Uani 1 1 d . .
C7 C 0.45216(18) 0.83653(13) 0.47424(9) 0.0411(4) Uani 1 1 d . .
H7 H 0.4998 0.8964 0.4827 0.049 Uiso 1 1 calc R .
C8 C 0.32955(19) 0.86009(14) 0.42883(10) 0.0461(4) Uani 1 1 d . .
H8A H 0.3493 0.8708 0.3840 0.055 Uiso 1 1 calc R .
H8B H 0.2725 0.8056 0.4277 0.055 Uiso 1 1 calc R .
C9 C 0.26311(19) 0.94808(14) 0.45179(10) 0.0461(4) Uani 1 1 d . .
C10 C 0.13395(19) 0.97421(15) 0.41931(10) 0.0489(5) Uani 1 1 d . .
C11 C 0.0676(2) 0.9196(2) 0.36930(13) 0.0666(6) Uani 1 1 d . .
H11 H 0.1042 0.8643 0.3543 0.080 Uiso 1 1 calc R .
C12 C -0.0527(3) 0.9469(3) 0.34162(17) 0.0880(9) Uani 1 1 d . .
H12 H -0.0967 0.9104 0.3078 0.106 Uiso 1 1 calc R .
C13 C -0.1076(3) 1.0279(3) 0.36393(18) 0.0894(10) Uani 1 1 d . .
H13 H -0.1888 1.0458 0.3454 0.107 Uiso 1 1 calc R .
C14 C -0.0430(3) 1.0826(2) 0.41348(16) 0.0794(8) Uani 1 1 d . .
H14 H -0.0808 1.1374 0.4284 0.095 Uiso 1 1 calc R .
C15 C 0.0772(2) 1.05678(18) 0.44113(13) 0.0644(6) Uani 1 1 d . .
H15 H 0.1208 1.0944 0.4744 0.077 Uiso 1 1 calc R .
C16 C 0.5218(2) 0.80360(15) 0.71840(10) 0.0502(5) Uani 1 1 d . .
C17 C 0.4896(2) 0.84852(19) 0.77491(12) 0.0613(6) Uani 1 1 d . .
H17 H 0.4939 0.8149 0.8148 0.074 Uiso 1 1 calc R .
C18 C 0.4511(2) 0.94281(19) 0.77198(13) 0.0652(6) Uani 1 1 d . .
H18 H 0.4283 0.9728 0.8097 0.078 Uiso 1 1 calc R .
C19 C 0.4465(2) 0.99287(17) 0.71298(13) 0.0630(6) Uani 1 1 d . .
H19 H 0.4219 1.0570 0.7111 0.076 Uiso 1 1 calc R .
C20 C 0.4784(2) 0.94756(15) 0.65673(11) 0.0537(5) Uani 1 1 d . .
H20 H 0.4752 0.9818 0.6172 0.064 Uiso 1 1 calc R .
C21 C 0.51537(19) 0.85179(15) 0.65806(10) 0.0473(5) Uani 1 1 d . .
C22 C 0.54388(19) 0.80130(14) 0.59555(10) 0.0447(4) Uani 1 1 d . .
H22 H 0.6133 0.8343 0.5773 0.054 Uiso 1 1 calc R .
C23 C 0.42536(18) 0.79655(13) 0.54198(9) 0.0415(4) Uani 1 1 d . .
H23 H 0.3571 0.8344 0.5575 0.050 Uiso 1 1 calc R .
C24 C 0.38556(19) 0.68860(14) 0.53984(10) 0.0450(4) Uani 1 1 d . .
C27 C 0.03275(16) 0.63799(19) 0.49885(15) 0.1358(17) Uani 1 1 d . U
H27 H -0.0260 0.6256 0.4617 0.163 Uiso 1 1 calc R .
C28 C -0.00681(15) 0.6433(2) 0.56157(18) 0.147(2) Uani 1 1 d G U
H28 H -0.0920 0.6345 0.5664 0.177 Uiso 1 1 calc R .
C29 C 0.0809(2) 0.66180(17) 0.61705(13) 0.1256(17) Uani 1 1 d G U
H29 H 0.0545 0.6654 0.6590 0.151 Uiso 1 1 calc R .
C30 C 0.2082(2) 0.67493(14) 0.60981(8) 0.0902(10) Uani 1 1 d G U
H30 H 0.2669 0.6873 0.6469 0.108 Uiso 1 1 calc R .
C25 C 0.24778(13) 0.66959(13) 0.54708(9) 0.0597(6) Uani 1 1 d G .
C26 C 0.16005(18) 0.65112(16) 0.49160(9) 0.0897(9) Uani 1 1 d G U
H26 H 0.1865 0.6475 0.4496 0.108 Uiso 1 1 calc R .
C31 C 0.5780(2) 0.69580(15) 0.60754(10) 0.0486(5) Uani 1 1 d . .
H31 H 0.6360 0.6753 0.5763 0.058 Uiso 1 1 calc R .
C32 C 0.6364(2) 0.67348(16) 0.67826(11) 0.0532(5) Uani 1 1 d . .
C33 C 0.6515(3) 0.56688(17) 0.69329(12) 0.0634(6) Uani 1 1 d . .
H33A H 0.6905 0.5592 0.7389 0.076 Uiso 1 1 calc R .
H33B H 0.5678 0.5379 0.6896 0.076 Uiso 1 1 calc R .
C34 C 0.7304(3) 0.51340(19) 0.64804(15) 0.0746(7) Uani 1 1 d . .
H34A H 0.6922 0.5199 0.6027 0.112 Uiso 1 1 calc GR .
H34B H 0.7344 0.4467 0.6600 0.112 Uiso 1 1 calc GR .
H34C H 0.8147 0.5396 0.6527 0.112 Uiso 1 1 calc GR .
C35 C 0.8265(3) 0.7288(2) 0.74719(13) 0.0735(7) Uani 1 1 d . .
H35A H 0.8733 0.6693 0.7556 0.088 Uiso 1 1 calc R .
H35B H 0.7720 0.7372 0.7818 0.088 Uiso 1 1 calc R .
C36 C 0.9154(3) 0.8103(3) 0.74748(16) 0.0983(11) Uani 1 1 d . .
H36A H 0.9667 0.8026 0.7121 0.147 Uiso 1 1 calc GR .
H36B H 0.9691 0.8123 0.7893 0.147 Uiso 1 1 calc GR .
H36C H 0.8682 0.8691 0.7413 0.147 Uiso 1 1 calc GR .
O1 O 0.40728(14) 0.64128(10) 0.47986(7) 0.0538(4) Uani 1 1 d . .
O2 O 0.31603(16) 0.99819(11) 0.49576(9) 0.0648(4) Uani 1 1 d . .
O3 O 0.55745(17) 0.70878(11) 0.72518(7) 0.0596(4) Uani 1 1 d . .
O4 O 0.46073(15) 0.64507(10) 0.59391(8) 0.0549(4) Uani 1 1 d . .
O5 O 0.75142(15) 0.72514(12) 0.68325(7) 0.0573(4) Uani 1 1 d . .

loop_
_atom_site_aniso_label
_atom_site_aniso_U_11
_atom_site_aniso_U_22
_atom_site_aniso_U_33
_atom_site_aniso_U_23
_atom_site_aniso_U_13
_atom_site_aniso_U_12
C1 0.0462(10) 0.0460(10) 0.0431(10) -0.0059(8) 0.0025(8) 0.0014(8)
C2 0.0625(13) 0.0485(12) 0.0642(14) -0.0087(10) 0.0048(11) 0.0100(10)
C3 0.0633(14) 0.0734(17) 0.0884(18) -0.0175(14) 0.0216(13) 0.0193(13)
C4 0.0597(14) 0.0791(18) 0.0886(19) -0.0047(15) 0.0302(14) 0.0048(13)
C5 0.0563(12) 0.0570(13) 0.0574(13) 0.0038(10) 0.0117(10) -0.0006(10)
C6 0.0458(10) 0.0454(10) 0.0393(9) -0.0014(8) 0.0033(8) 0.0048(8)
C7 0.0461(10) 0.0350(9) 0.0419(10) -0.0008(8) 0.0042(8) 0.0000(8)
C8 0.0515(11) 0.0420(10) 0.0435(10) -0.0024(8) 0.0014(8) 0.0024(8)
C9 0.0509(11) 0.0387(10) 0.0480(10) -0.0009(9) 0.0039(9) -0.0007(8)
C10 0.0484(11) 0.0474(11) 0.0509(11) 0.0062(9) 0.0063(9) 0.0021(9)
C11 0.0564(13) 0.0703(15) 0.0703(15) -0.0055(13) -0.0030(11) 0.0038(11)
C12 0.0596(15) 0.104(2) 0.093(2) -0.0011(18) -0.0175(14) 0.0019(15)
C13 0.0498(14) 0.106(2) 0.110(2) 0.025(2) 0.0016(15) 0.0174(15)
C14 0.0643(15) 0.0760(18) 0.099(2) 0.0166(16) 0.0136(15) 0.0263(14)
C15 0.0640(14) 0.0567(13) 0.0728(15) 0.0053(12) 0.0094(12) 0.0118(11)
C16 0.0575(12) 0.0483(11) 0.0456(11) -0.0009(9) 0.0096(9) -0.0026(9)
C17 0.0708(15) 0.0658(15) 0.0492(12) -0.0027(11) 0.0143(11) -0.0038(12)
C18 0.0693(15) 0.0669(15) 0.0602(14) -0.0216(12) 0.0119(11) -0.0021(12)
C19 0.0685(14) 0.0494(12) 0.0691(15) -0.0193(11) 0.0005(11) 0.0037(11)
C20 0.0629(13) 0.0426(11) 0.0530(12) -0.0033(9) -0.0029(10) -0.0036(9)
C21 0.0512(11) 0.0438(10) 0.0457(10) -0.0023(9) 0.0015(9) -0.0023(8)
C22 0.0498(10) 0.0423(10) 0.0418(10) 0.0022(8) 0.0053(8) -0.0010(8)
C23 0.0450(10) 0.0371(9) 0.0426(10) -0.0017(8) 0.0068(8) 0.0020(8)
C24 0.0489(10) 0.0389(10) 0.0474(10) -0.0007(8) 0.0071(8) 0.0016(8)
C27 0.0640(19) 0.121(3) 0.219(5) 0.029(3) 0.002(3) -0.025(2)
C28 0.083(2) 0.111(3) 0.261(6) 0.055(4) 0.072(3) 0.002(2)
C29 0.130(3) 0.084(2) 0.184(4) 0.034(3) 0.103(3) 0.017(2)
C30 0.102(2) 0.0664(17) 0.114(2) 0.0201(16) 0.061(2) 0.0110(15)
C25 0.0562(13) 0.0405(11) 0.0863(16) 0.0086(11) 0.0249(12) 0.0028(9)
C26 0.0536(14) 0.085(2) 0.127(3) 0.0062(19) -0.0035(16) -0.0160(14)
C31 0.0543(11) 0.0451(11) 0.0456(11) -0.0009(9) 0.0033(9) 0.0065(9)
C32 0.0621(13) 0.0509(12) 0.0462(11) 0.0032(9) 0.0050(9) 0.0070(10)
C33 0.0807(16) 0.0519(13) 0.0552(13) 0.0084(10) -0.0007(11) 0.0093(11)
C34 0.0810(17) 0.0539(14) 0.0875(18) 0.0050(13) 0.0047(14) 0.0169(13)
C35 0.0814(17) 0.0822(18) 0.0515(13) 0.0063(13) -0.0125(12) 0.0059(14)
C36 0.108(2) 0.109(3) 0.0720(19) -0.0238(18) -0.0094(17) -0.017(2)
O1 0.0595(9) 0.0446(8) 0.0588(9) -0.0123(7) 0.0138(7) -0.0103(6)
O2 0.0625(9) 0.0494(9) 0.0781(11) -0.0197(8) -0.0083(8) 0.0078(7)
O3 0.0835(11) 0.0498(8) 0.0473(8) 0.0075(7) 0.0163(7) 0.0070(8)
O4 0.0654(9) 0.0375(7) 0.0594(9) 0.0039(6) -0.0011(7) 0.0008(6)
O5 0.0653(9) 0.0603(9) 0.0436(8) 0.0036(7) -0.0033(7) 0.0039(7)

loop_
_atom_type_symbol
_atom_type_description
_atom_type_scat_dispersion_real
_atom_type_scat_dispersion_imag
_atom_type_scat_source
C C 0.0181 0.0091 'International Tables Vol C Tables 4.2.6.8 and 6.1.1.4'
H H 0.0000 0.0000 'International Tables Vol C Tables 4.2.6.8 and 6.1.1.4'
O O 0.0492 0.0322 'International Tables Vol C Tables 4.2.6.8 and 6.1.1.4'

loop_
_geom_angle_atom_site_label_1
_geom_angle_atom_site_label_2
_geom_angle_atom_site_label_3
_geom_angle
C2 C1 C6 122.1(2)
O1 C1 C2 118.52(19)
O1 C1 C6 119.40(17)
C1 C2 H2 120.8
C3 C2 C1 118.4(2)
C3 C2 H2 120.8
C2 C3 H3 119.6
C4 C3 C2 120.8(2)
C4 C3 H3 119.6
C3 C4 H4 120.0
C3 C4 C5 120.1(2)
C5 C4 H4 120.0
C4 C5 H5 119.7
C4 C5 C6 120.5(2)
C6 C5 H5 119.7
C1 C6 C7 117.64(17)
C5 C6 C1 118.10(19)
C5 C6 C7 124.18(19)
C6 C7 H7 107.6
C6 C7 C8 113.45(16)
C6 C7 C23 108.35(15)
C8 C7 H7 107.6
C8 C7 C23 111.95(16)
C23 C7 H7 107.6
C7 C8 H8A 109.1
C7 C8 H8B 109.1
H8A C8 H8B 107.8
C9 C8 C7 112.46(16)
C9 C8 H8A 109.1
C9 C8 H8B 109.1
C10 C9 C8 120.01(17)
O2 C9 C8 120.04(19)
O2 C9 C10 119.93(19)
C11 C10 C9 122.9(2)
C11 C10 C15 119.0(2)
C15 C10 C9 118.1(2)
C10 C11 H11 119.9
C12 C11 C10 120.2(3)
C12 C11 H11 119.9
C11 C12 H12 119.9
C13 C12 C11 120.1(3)
C13 C12 H12 119.9
C12 C13 H13 119.9
C12 C13 C14 120.3(3)
C14 C13 H13 119.9
C13 C14 H14 119.9
C13 C14 C15 120.3(3)
C15 C14 H14 119.9
C10 C15 H15 119.9
C14 C15 C10 120.2(3)
C14 C15 H15 119.9
C17 C16 C21 121.3(2)
O3 C16 C17 116.4(2)
O3 C16 C21 122.28(18)
C16 C17 H17 120.0
C18 C17 C16 120.0(2)
C18 C17 H17 120.0
C17 C18 H18 120.0
C17 C18 C19 119.9(2)
C19 C18 H18 120.0
C18 C19 H19 120.1
C18 C19 C20 119.8(2)
C20 C19 H19 120.1
C19 C20 H20 119.3
C19 C20 C21 121.4(2)
C21 C20 H20 119.3
C16 C21 C20 117.6(2)
C16 C21 C22 121.29(18)
C20 C21 C22 121.08(19)
C21 C22 H22 109.7
C21 C22 C23 111.96(16)
C21 C22 C31 112.56(16)
C23 C22 H22 109.7
C31 C22 H22 109.7
C31 C22 C23 103.00(16)
C7 C23 C22 112.44(15)
C7 C23 H23 108.6
C7 C23 C24 113.80(15)
C22 C23 H23 108.6
C22 C23 C24 104.62(15)
C24 C23 H23 108.6
C25 C24 C23 115.33(16)
O1 C24 C23 113.35(16)
O1 C24 C25 105.33(16)
O4 C24 C23 105.58(16)
O4 C24 C25 108.00(16)
O4 C24 O1 109.06(16)
C28 C27 H27 120.0
C28 C27 C26 120.0
C26 C27 H27 120.0
C27 C28 H28 120.0
C29 C28 C27 120.0
C29 C28 H28 120.0
C28 C29 H29 120.0
C28 C29 C30 120.0
C30 C29 H29 120.0
C29 C30 H30 120.0
C25 C30 C29 120.0
C25 C30 H30 120.0
C30 C25 C24 119.17(14)
C30 C25 C26 120.0
C26 C25 C24 120.77(14)
C27 C26 H26 120.0
C25 C26 C27 120.0
C25 C26 H26 120.0
C22 C31 H31 109.5
C32 C31 C22 114.05(17)
C32 C31 H31 109.5
O4 C31 C22 105.20(16)
O4 C31 H31 109.5
O4 C31 C32 108.82(17)
C31 C32 C33 114.12(19)
O3 C32 C31 110.63(18)
O3 C32 C33 104.96(18)
O5 C32 C31 102.08(17)
O5 C32 C33 114.6(2)
O5 C32 O3 110.58(18)
C32 C33 H33A 108.7
C32 C33 H33B 108.7
H33A C33 H33B 107.6
C34 C33 C32 114.3(2)
C34 C33 H33A 108.7
C34 C33 H33B 108.7
C33 C34 H34A 109.5
C33 C34 H34B 109.5
C33 C34 H34C 109.5
H34A C34 H34B 109.5
H34A C34 H34C 109.5
H34B C34 H34C 109.5
H35A C35 H35B 108.4
C36 C35 H35A 110.1
C36 C35 H35B 110.1
O5 C35 H35A 110.1
O5 C35 H35B 110.1
O5 C35 C36 108.2(2)
C35 C36 H36A 109.5
C35 C36 H36B 109.5
C35 C36 H36C 109.5
H36A C36 H36B 109.5
H36A C36 H36C 109.5
H36B C36 H36C 109.5
C1 O1 C24 117.63(15)
C16 O3 C32 116.12(16)
C24 O4 C31 109.37(15)
C32 O5 C35 117.38(19)

loop_
_geom_bond_atom_site_label_1
_geom_bond_atom_site_label_2
_geom_bond_distance
C1 C2 1.384(3)
C1 C6 1.386(3)
C1 O1 1.381(2)
C2 H2 0.9300
C2 C3 1.376(4)
C3 H3 0.9300
C3 C4 1.376(4)
C4 H4 0.9300
C4 C5 1.382(3)
C5 H5 0.9300
C5 C6 1.384(3)
C6 C7 1.507(3)
C7 H7 0.9800
C7 C8 1.531(3)
C7 C23 1.541(3)
C8 H8A 0.9700
C8 H8B 0.9700
C8 C9 1.517(3)
C9 C10 1.489(3)
C9 O2 1.212(3)
C10 C11 1.386(3)
C10 C15 1.397(3)
C11 H11 0.9300
C11 C12 1.382(4)
C12 H12 0.9300
C12 C13 1.373(5)
C13 H13 0.9300
C13 C14 1.373(5)
C14 H14 0.9300
C14 C15 1.375(4)
C15 H15 0.9300
C16 C17 1.385(3)
C16 C21 1.389(3)
C16 O3 1.377(3)
C17 H17 0.9300
C17 C18 1.375(4)
C18 H18 0.9300
C18 C19 1.379(4)
C19 H19 0.9300
C19 C20 1.382(3)
C20 H20 0.9300
C20 C21 1.390(3)
C21 C22 1.512(3)
C22 H22 0.9800
C22 C23 1.556(3)
C22 C31 1.526(3)
C23 H23 0.9800
C23 C24 1.562(3)
C24 C25 1.512(2)
C24 O1 1.427(2)
C24 O4 1.408(2)
C27 H27 0.9300
C27 C28 1.3900
C27 C26 1.3900
C28 H28 0.9300
C28 C29 1.3900
C29 H29 0.9300
C29 C30 1.3900
C30 H30 0.9300
C30 C25 1.3900
C25 C26 1.3900
C26 H26 0.9300
C31 H31 0.9800
C31 C32 1.519(3)
C31 O4 1.428(3)
C32 C33 1.521(3)
C32 O3 1.432(3)
C32 O5 1.410(3)
C33 H33A 0.9700
C33 H33B 0.9700
C33 C34 1.514(4)
C34 H34A 0.9600
C34 H34B 0.9600
C34 H34C 0.9600
C35 H35A 0.9700
C35 H35B 0.9700
C35 C36 1.477(4)
C35 O5 1.433(3)
C36 H36A 0.9600
C36 H36B 0.9600
C36 H36C 0.9600

loop_
_geom_hbond_atom_site_label_D
_geom_hbond_atom_site_label_H
_geom_hbond_atom_site_label_A
_geom_hbond_distance_DH
_geom_hbond_distance_HA
_geom_hbond_distance_DA
_geom_hbond_angle_DHA
_geom_hbond_site_symmetry_A
C7 H7 O2 0.98 2.44 3.369(3) 158.2 3_676

loop_
_geom_torsion_atom_site_label_1
_geom_torsion_atom_site_label_2
_geom_torsion_atom_site_label_3
_geom_torsion_atom_site_label_4
_geom_torsion
C1 C2 C3 C4 1.4(4)
C1 C6 C7 C8 -84.4(2)
C1 C6 C7 C23 40.6(2)
C2 C1 C6 C5 -1.2(3)
C2 C1 C6 C7 -178.08(19)
C2 C1 O1 C24 137.0(2)
C2 C3 C4 C5 -0.2(5)
C3 C4 C5 C6 -1.7(4)
C4 C5 C6 C1 2.4(3)
C4 C5 C6 C7 179.0(2)
C5 C6 C7 C8 99.0(2)
C5 C6 C7 C23 -136.1(2)
C6 C1 C2 C3 -0.6(4)
C6 C1 O1 C24 -44.8(3)
C6 C7 C8 C9 -165.29(16)
C6 C7 C23 C22 71.51(19)
C6 C7 C23 C24 -47.2(2)
C7 C8 C9 C10 -171.73(17)
C7 C8 C9 O2 9.6(3)
C7 C23 C24 C25 -108.86(19)
C7 C23 C24 O1 12.7(2)
C7 C23 C24 O4 132.00(16)
C8 C7 C23 C22 -162.64(15)
C8 C7 C23 C24 78.6(2)
C8 C9 C10 C11 2.1(3)
C8 C9 C10 C15 -178.8(2)
C9 C10 C11 C12 179.2(2)
C9 C10 C15 C14 -178.7(2)
C10 C11 C12 C13 -0.5(5)
C11 C10 C15 C14 0.4(4)
C11 C12 C13 C14 0.5(5)
C12 C13 C14 C15 0.1(5)
C13 C14 C15 C10 -0.5(4)
C15 C10 C11 C12 0.1(4)
C16 C17 C18 C19 -0.9(4)
C16 C21 C22 C23 115.8(2)
C16 C21 C22 C31 0.3(3)
C17 C16 C21 C20 1.6(3)
C17 C16 C21 C22 -176.7(2)
C17 C16 O3 C32 -156.0(2)
C17 C18 C19 C20 1.1(4)
C18 C19 C20 C21 0.1(4)
C19 C20 C21 C16 -1.4(3)
C19 C20 C21 C22 176.9(2)
C20 C21 C22 C23 -62.5(2)
C20 C21 C22 C31 -177.96(19)
C21 C16 C17 C18 -0.4(4)
C21 C16 O3 C32 25.4(3)
C21 C22 C23 C7 126.83(17)
C21 C22 C23 C24 -109.17(17)
C21 C22 C31 C32 -27.3(3)
C21 C22 C31 O4 91.89(19)
C22 C23 C24 C25 128.03(17)
C22 C23 C24 O1 -110.43(18)
C22 C23 C24 O4 8.89(19)
C22 C31 C32 C33 170.94(19)
C22 C31 C32 O3 52.8(2)
C22 C31 C32 O5 -64.8(2)
C22 C31 O4 C24 37.2(2)
C23 C7 C8 C9 71.7(2)
C23 C22 C31 C32 -148.04(17)
C23 C22 C31 O4 -28.87(19)
C23 C24 C25 C30 -77.31(19)
C23 C24 C25 C26 99.88(18)
C23 C24 O1 C1 33.9(2)
C23 C24 O4 C31 -28.6(2)
C24 C25 C26 C27 -177.16(18)
C27 C28 C29 C30 0.0
C28 C27 C26 C25 0.0
C28 C29 C30 C25 0.0
C29 C30 C25 C24 177.21(17)
C29 C30 C25 C26 0.0
C30 C25 C26 C27 0.0
C25 C24 O1 C1 160.88(16)
C25 C24 O4 C31 -152.54(15)
C26 C27 C28 C29 0.0
C31 C22 C23 C7 -112.00(17)
C31 C22 C23 C24 11.99(19)
C31 C32 C33 C34 57.5(3)
C31 C32 O3 C16 -51.8(3)
C31 C32 O5 C35 173.41(19)
C32 C31 O4 C24 159.78(16)
C33 C32 O3 C16 -175.33(19)
C33 C32 O5 C35 -62.7(3)
C36 C35 O5 C32 -160.8(2)
O1 C1 C2 C3 177.5(2)
O1 C1 C6 C5 -179.33(19)
O1 C1 C6 C7 3.8(3)
O1 C24 C25 C30 156.92(14)
O1 C24 C25 C26 -25.9(2)
O1 C24 O4 C31 93.48(18)
O2 C9 C10 C11 -179.3(2)
O2 C9 C10 C15 -0.2(3)
O3 C16 C17 C18 -179.0(2)
O3 C16 C21 C20 -179.9(2)
O3 C16 C21 C22 1.8(3)
O3 C32 C33 C34 178.8(2)
O3 C32 O5 C35 55.7(3)
O4 C24 C25 C30 40.5(2)
O4 C24 C25 C26 -142.33(15)
O4 C24 O1 C1 -83.4(2)
O4 C31 C32 C33 53.8(2)
O4 C31 C32 O3 -64.3(2)
O4 C31 C32 O5 178.06(15)
O5 C32 C33 C34 -59.7(3)
O5 C32 O3 C16 60.6(2)
